data_4036539
loop_
_publ_author_name
'Miller, Ricarda'
'Carreras, Javier'
'Muratore, Michael E.'
'Gaydou, Morgane'
'Camponovo, Francesco'
'Echavarren, Antonio M.'

_publ_section_title
;
 Broad Scope Aminocyclization of Enynes with Cationic JohnPhos-Gold(I)
 Complex as the Catalyst.
;
_journal_issue 5
_journal_name_full 'The Journal of organic chemistry'
_journal_page_first 1839
_journal_page_last 1849
_journal_paper_doi 10.1021/acs.joc.5b02607
_journal_volume 81
_journal_year 2016
_chemical_formula_sum 'C19 H24 Br N O4'
_chemical_formula_weight 410.30
_space_group_IT_number 14
_space_group_name_Hall '-P 2ybc'
_space_group_name_H-M_alt 'P 1 21/c 1'
_symmetry_cell_setting monoclinic
_symmetry_space_group_name_H-M 'P 1 21/c 1'
_atom_sites_solution_hydrogens geom
_atom_sites_solution_primary direct
_atom_sites_solution_secondary difmap
_audit_creation_method SHELXL-97
_cell_angle_alpha 90.00
_cell_angle_beta 109.233(2)
_cell_angle_gamma 90.00
_cell_formula_units_Z 4
_cell_length_a 10.8261(8)
_cell_length_b 13.3487(10)
_cell_length_c 13.7670(12)
_cell_measurement_reflns_used 4902
_cell_measurement_temperature 100(2)
_cell_measurement_theta_max 32.13
_cell_measurement_theta_min 2.19
_cell_volume 1878.5(3)
_computing_cell_refinement 'Bruker APEX2 v2009.1-0'
_computing_data_collection 'Bruker APEX2 v2009.1-0'
_computing_data_reduction 'Bruker SAINT V7.60A'
_computing_molecular_graphics 'Bruker SHELXTL'
_computing_publication_material 'Bruker SHELXTL'
_computing_structure_refinement 'SHELXS-97 (Sheldrick, 2008)'
_computing_structure_solution 'SHELXS-97 (Sheldrick, 2008)'
_diffrn_ambient_temperature 100(2)
_diffrn_detector_area_resol_mean 512
_diffrn_detector_type '4K CCD area detector APEX II'
_diffrn_measured_fraction_theta_full 0.970
_diffrn_measured_fraction_theta_max 0.943
_diffrn_measurement_device_type 'Kappa 4-axis goniometer bruker-nonius'
_diffrn_measurement_method
;
 Fullsphere data collection, phi and omega scans
;
_diffrn_measurement_specimen_support 'magnetic support whith 10 micron nylon fiber cryoloop'
_diffrn_radiation_monochromator 'Multilayer Montel 200 mirrors'
_diffrn_radiation_type MoK\a
_diffrn_radiation_wavelength 0.71073
_diffrn_reflns_av_R_equivalents 0.0363
_diffrn_reflns_av_sigmaI/netI 0.0525
_diffrn_reflns_limit_h_max 10
_diffrn_reflns_limit_h_min -17
_diffrn_reflns_limit_k_max 22
_diffrn_reflns_limit_k_min -21
_diffrn_reflns_limit_l_max 22
_diffrn_reflns_limit_l_min -22
_diffrn_reflns_number 20616
_diffrn_reflns_theta_full 32.50
_diffrn_reflns_theta_max 36.34
_diffrn_reflns_theta_min 2.19
_diffrn_source 'rotating anode X-ray tube'
_diffrn_source_current 70
_diffrn_source_power 50
_diffrn_source_size '3 mm x 0.3 mm fine focus'
_diffrn_source_type 'Bruker-Nonius FR 591'
_exptl_absorpt_coefficient_mu 2.211
_exptl_absorpt_correction_T_max 0.9777
_exptl_absorpt_correction_T_min 0.8126
_exptl_absorpt_correction_type empirical
_exptl_absorpt_process_details
; 
 SADABS Version 2008/1 Bruker-Nonius
 Blessing, Acta Cryst. (1995) A51 33-38
;
_exptl_crystal_colour colourless
_exptl_crystal_density_diffrn 1.451
_exptl_crystal_density_method 'not measured'
_exptl_crystal_description block
_exptl_crystal_F_000 848
_exptl_crystal_size_max 0.30
_exptl_crystal_size_mid 0.30
_exptl_crystal_size_min 0.30
_refine_diff_density_max 0.574
_refine_diff_density_min -0.930
_refine_diff_density_rms 0.096
_refine_ls_extinction_method none
_refine_ls_goodness_of_fit_ref 1.039
_refine_ls_hydrogen_treatment noref
_refine_ls_matrix_type full
_refine_ls_number_parameters 234
_refine_ls_number_reflns 8588
_refine_ls_number_restraints 0
_refine_ls_restrained_S_all 1.039
_refine_ls_R_factor_all 0.0708
_refine_ls_R_factor_gt 0.0400
_refine_ls_shift/su_max 0.000
_refine_ls_shift/su_mean 0.000
_refine_ls_structure_factor_coef Fsqd
_refine_ls_weighting_details 'calc w=1/[\s^2^(Fo^2^)+(0.0497P)^2^+0.0000P] where P=(Fo^2^+2Fc^2^)/3'
_refine_ls_weighting_scheme calc
_refine_ls_wR_factor_gt 0.0910
_refine_ls_wR_factor_ref 0.1003
_reflns_number_gt 5996
_reflns_number_total 8588
_reflns_threshold_expression >2sigma(I)
_cod_data_source_file mo_FCT2501_0mX(4x).cif
_cod_data_source_block mo_fct2501_0m
_cod_depositor_comments
;
The following automatic conversions were performed:

data name '_diffrn_measurement_specimen_suppport' was replaced with
'_diffrn_measurement_specimen_support' as specified in the
replacement file
'/home/saulius/struct/COD-crude-data/automatic-downloads/DataCite-retrospective/ACS/depositions/lib/lists/replacement-tags.lst'.

Automatic conversion script
Id: cif_correct_tags 6909 2019-04-08 15:41:33Z antanas 

The following automatic conversions were performed:

data item '_symmetry_cell_setting' value 'Monoclinic' was changed to
'monoclinic' in accordance with the
/home/saulius/struct/COD-crude-data/automatic-downloads/DataCite-retrospective/ACS/depositions/lib/dictionaries/cif_core.dic
dictionary named 'cif_core.dic' version 2.4.2 last updated on
2011-04-26.

Automatic conversion script
Id: cif_fix_values 6909 2019-04-08 15:41:33Z antanas 
;
_cod_original_sg_symbol_H-M P2(1)/c
_cod_database_code 4036539

loop_
_symmetry_equiv_pos_as_xyz
'x, y, z'
'-x, y+1/2, -z+1/2'
'-x, -y, -z'
'x, -y-1/2, z-1/2'

loop_
_atom_site_label
_atom_site_type_symbol
_atom_site_fract_x
_atom_site_fract_y
_atom_site_fract_z
_atom_site_U_iso_or_equiv
_atom_site_adp_type
_atom_site_occupancy
_atom_site_symmetry_multiplicity
_atom_site_calc_flag
_atom_site_refinement_flags
Br1 Br 0.317188(17) -0.124388(11) 0.012852(12) 0.02707(5) Uani 1 1 d .
C1 C 0.26674(15) -0.03152(10) 0.09755(11) 0.0181(3) Uani 1 1 d .
C2 C 0.14031(15) -0.03273(10) 0.09945(11) 0.0195(3) Uani 1 1 d .
H2 H 0.0788 -0.0796 0.0588 0.023 Uiso 1 1 calc R
C3 C 0.10349(15) 0.03497(10) 0.16121(11) 0.0184(3) Uani 1 1 d .
H3 H 0.0156 0.0351 0.1609 0.022 Uiso 1 1 calc R
C4 C 0.19337(14) 0.10349(9) 0.22444(10) 0.0148(2) Uani 1 1 d .
C5 C 0.32080(14) 0.10196(10) 0.22105(11) 0.0187(3) Uani 1 1 d .
H5 H 0.3840 0.1468 0.2633 0.022 Uiso 1 1 calc R
C6 C 0.35691(14) 0.03602(10) 0.15707(11) 0.0197(3) Uani 1 1 d .
H6 H 0.4434 0.0373 0.1542 0.024 Uiso 1 1 calc R
C7 C 0.20512(14) 0.26418(9) 0.32933(10) 0.0147(2) Uani 1 1 d .
C8 C 0.10389(16) 0.30941(10) 0.37182(11) 0.0212(3) Uani 1 1 d .
H8A H 0.0217 0.3202 0.3154 0.032 Uiso 1 1 calc R
H8B H 0.1363 0.3736 0.4051 0.032 Uiso 1 1 calc R
H8C H 0.0887 0.2635 0.4222 0.032 Uiso 1 1 calc R
C9 C 0.33432(16) 0.25203(10) 0.41861(11) 0.0206(3) Uani 1 1 d .
H9A H 0.3231 0.2021 0.4672 0.031 Uiso 1 1 calc R
H9B H 0.3592 0.3164 0.4539 0.031 Uiso 1 1 calc R
H9C H 0.4030 0.2299 0.3916 0.031 Uiso 1 1 calc R
C10 C 0.22490(13) 0.33137(9) 0.24311(9) 0.0132(2) Uani 1 1 d .
H10 H 0.2830 0.2942 0.2121 0.016 Uiso 1 1 calc R
C11 C 0.10077(14) 0.35952(9) 0.15613(10) 0.0146(2) Uani 1 1 d .
C12 C 0.09063(13) 0.47220(9) 0.15059(10) 0.0158(2) Uani 1 1 d .
H12A H 0.0387 0.4977 0.1926 0.019 Uiso 1 1 calc R
H12B H 0.0498 0.4951 0.0787 0.019 Uiso 1 1 calc R
C13 C 0.23352(13) 0.50712(9) 0.19432(10) 0.0128(2) Uani 1 1 d .
C14 C 0.29156(14) 0.43263(9) 0.28371(10) 0.0143(2) Uani 1 1 d .
H14A H 0.2716 0.4540 0.3458 0.017 Uiso 1 1 calc R
H14B H 0.3876 0.4275 0.3010 0.017 Uiso 1 1 calc R
C15 C 0.01709(15) 0.29834(10) 0.09036(11) 0.0214(3) Uani 1 1 d .
H15A H -0.0541 0.3251 0.0360 0.026 Uiso 1 1 calc R
H15B H 0.0285 0.2279 0.0977 0.026 Uiso 1 1 calc R
C16 C 0.30219(14) 0.49631(9) 0.11390(10) 0.0152(2) Uani 1 1 d .
C17 C 0.30256(19) 0.55355(12) -0.04815(13) 0.0293(4) Uani 1 1 d .
H17A H 0.3954 0.5717 -0.0214 0.044 Uiso 1 1 calc R
H17B H 0.2560 0.6008 -0.1023 0.044 Uiso 1 1 calc R
H17C H 0.2936 0.4856 -0.0767 0.044 Uiso 1 1 calc R
C18 C 0.24335(14) 0.61519(9) 0.23156(10) 0.0149(2) Uani 1 1 d .
C19 C 0.38502(17) 0.75357(10) 0.28724(13) 0.0248(3) Uani 1 1 d .
H19A H 0.3190 0.7980 0.2416 0.037 Uiso 1 1 calc R
H19B H 0.4724 0.7757 0.2900 0.037 Uiso 1 1 calc R
H19C H 0.3783 0.7558 0.3565 0.037 Uiso 1 1 calc R
N1 N 0.15065(13) 0.16540(8) 0.28786(9) 0.0160(2) Uani 1 1 d .
O1 O 0.39177(11) 0.44045(8) 0.12010(8) 0.0232(2) Uani 1 1 d .
O2 O 0.24753(11) 0.55718(7) 0.03418(8) 0.0211(2) Uani 1 1 d .
O3 O 0.36319(10) 0.65165(7) 0.24812(8) 0.0191(2) Uani 1 1 d .
O4 O 0.15635(11) 0.66127(8) 0.24698(9) 0.0229(2) Uani 1 1 d .
H1N H 0.0682(19) 0.1631(14) 0.2736(14) 0.022(5) Uiso 1 1 d .

loop_
_atom_site_aniso_label
_atom_site_aniso_U_11
_atom_site_aniso_U_22
_atom_site_aniso_U_33
_atom_site_aniso_U_23
_atom_site_aniso_U_13
_atom_site_aniso_U_12
Br1 0.03410(11) 0.02178(7) 0.02606(8) -0.00520(5) 0.01090(7) 0.00478(6)
C1 0.0209(7) 0.0133(5) 0.0187(6) 0.0003(4) 0.0048(5) 0.0031(5)
C2 0.0208(7) 0.0155(5) 0.0196(6) -0.0023(4) 0.0032(5) -0.0037(5)
C3 0.0179(7) 0.0165(5) 0.0205(6) -0.0006(4) 0.0058(5) -0.0036(5)
C4 0.0161(7) 0.0097(4) 0.0171(6) 0.0023(4) 0.0034(5) -0.0005(4)
C5 0.0152(7) 0.0128(5) 0.0254(7) -0.0029(4) 0.0028(5) -0.0005(4)
C6 0.0148(7) 0.0147(5) 0.0280(7) -0.0009(5) 0.0051(6) 0.0024(5)
C7 0.0170(7) 0.0102(5) 0.0162(5) 0.0000(4) 0.0043(5) -0.0020(4)
C8 0.0267(8) 0.0164(5) 0.0234(7) -0.0020(5) 0.0121(6) -0.0020(5)
C9 0.0241(8) 0.0142(5) 0.0184(6) 0.0021(4) 0.0000(5) -0.0005(5)
C10 0.0143(6) 0.0095(4) 0.0142(5) 0.0001(4) 0.0024(4) -0.0002(4)
C11 0.0133(6) 0.0128(5) 0.0166(5) 0.0006(4) 0.0035(5) 0.0001(4)
C12 0.0131(6) 0.0136(5) 0.0190(6) 0.0018(4) 0.0029(5) 0.0016(4)
C13 0.0124(6) 0.0095(4) 0.0153(5) 0.0007(4) 0.0029(4) 0.0007(4)
C14 0.0143(6) 0.0101(4) 0.0160(5) 0.0011(4) 0.0014(5) -0.0014(4)
C15 0.0194(7) 0.0166(6) 0.0217(7) 0.0004(5) -0.0019(5) -0.0002(5)
C16 0.0167(7) 0.0104(5) 0.0171(6) -0.0013(4) 0.0038(5) -0.0021(4)
C17 0.0431(11) 0.0273(7) 0.0235(7) 0.0038(6) 0.0191(7) -0.0007(7)
C18 0.0171(7) 0.0119(5) 0.0151(5) 0.0021(4) 0.0046(5) 0.0018(4)
C19 0.0316(9) 0.0111(5) 0.0332(8) -0.0062(5) 0.0126(7) -0.0048(5)
N1 0.0155(6) 0.0110(4) 0.0217(5) -0.0006(4) 0.0065(5) -0.0017(4)
O1 0.0255(6) 0.0190(4) 0.0282(5) 0.0026(4) 0.0131(5) 0.0068(4)
O2 0.0273(6) 0.0195(4) 0.0174(5) 0.0052(3) 0.0086(4) 0.0030(4)
O3 0.0184(5) 0.0109(4) 0.0285(5) -0.0049(3) 0.0081(4) -0.0017(3)
O4 0.0206(6) 0.0154(4) 0.0342(6) -0.0028(4) 0.0111(5) 0.0043(4)

loop_
_atom_type_symbol
_atom_type_description
_atom_type_scat_dispersion_real
_atom_type_scat_dispersion_imag
_atom_type_scat_source
C C 0.0033 0.0016 'International Tables Vol C Tables 4.2.6.8 and 6.1.1.4'
H H 0.0000 0.0000 'International Tables Vol C Tables 4.2.6.8 and 6.1.1.4'
N N 0.0061 0.0033 'International Tables Vol C Tables 4.2.6.8 and 6.1.1.4'
O O 0.0106 0.0060 'International Tables Vol C Tables 4.2.6.8 and 6.1.1.4'
Br Br -0.2901 2.4595 'International Tables Vol C Tables 4.2.6.8 and 6.1.1.4'

loop_
_geom_angle_atom_site_label_1
_geom_angle_atom_site_label_2
_geom_angle_atom_site_label_3
_geom_angle
C2 C1 C6 120.57(13)
C2 C1 Br1 119.47(10)
C6 C1 Br1 119.96(11)
C1 C2 C3 119.49(13)
C2 C3 C4 121.52(14)
N1 C4 C5 124.59(12)
N1 C4 C3 118.05(13)
C5 C4 C3 117.33(13)
C6 C5 C4 121.20(13)
C1 C6 C5 119.86(14)
N1 C7 C8 104.78(11)
N1 C7 C9 110.89(10)
C8 C7 C9 108.34(12)
N1 C7 C10 110.87(10)
C8 C7 C10 111.13(10)
C9 C7 C10 110.66(11)
C11 C10 C14 104.72(10)
C11 C10 C7 115.71(11)
C14 C10 C7 113.11(10)
C15 C11 C12 123.80(12)
C15 C11 C10 127.64(12)
C12 C11 C10 108.44(10)
C11 C12 C13 103.63(10)
C18 C13 C16 109.65(10)
C18 C13 C12 111.66(10)
C16 C13 C12 110.76(10)
C18 C13 C14 112.10(10)
C16 C13 C14 110.40(10)
C12 C13 C14 102.10(10)
C13 C14 C10 104.80(10)
O1 C16 O2 124.26(13)
O1 C16 C13 125.39(12)
O2 C16 C13 110.34(11)
O4 C18 O3 123.95(12)
O4 C18 C13 124.95(13)
O3 C18 C13 111.07(11)
C4 N1 C7 126.90(12)
C16 O2 C17 116.00(12)
C18 O3 C19 115.81(11)

loop_
_geom_bond_atom_site_label_1
_geom_bond_atom_site_label_2
_geom_bond_distance
Br1 C1 1.9011(14)
C1 C2 1.378(2)
C1 C6 1.382(2)
C2 C3 1.386(2)
C3 C4 1.4082(18)
C4 N1 1.3876(18)
C4 C5 1.396(2)
C5 C6 1.389(2)
C7 N1 1.4801(16)
C7 C8 1.526(2)
C7 C9 1.537(2)
C7 C10 1.5578(17)
C10 C11 1.5235(18)
C10 C14 1.5475(17)
C11 C15 1.3293(19)
C11 C12 1.5083(17)
C12 C13 1.5360(19)
C13 C18 1.5229(16)
C13 C16 1.5301(18)
C13 C14 1.5455(17)
C16 O1 1.2039(17)
C16 O2 1.3368(16)
C17 O2 1.4445(18)
C18 O4 1.2010(17)
C18 O3 1.3332(18)
C19 O3 1.4536(16)

loop_
_geom_torsion_atom_site_label_1
_geom_torsion_atom_site_label_2
_geom_torsion_atom_site_label_3
_geom_torsion_atom_site_label_4
_geom_torsion
C6 C1 C2 C3 0.4(2)
Br1 C1 C2 C3 179.99(10)
C1 C2 C3 C4 -1.7(2)
C2 C3 C4 N1 -176.82(12)
C2 C3 C4 C5 1.2(2)
N1 C4 C5 C6 178.48(13)
C3 C4 C5 C6 0.6(2)
C2 C1 C6 C5 1.3(2)
Br1 C1 C6 C5 -178.23(11)
C4 C5 C6 C1 -1.8(2)
N1 C7 C10 C11 63.61(14)
C8 C7 C10 C11 -52.50(14)
C9 C7 C10 C11 -172.92(11)
N1 C7 C10 C14 -175.59(11)
C8 C7 C10 C14 68.30(14)
C9 C7 C10 C14 -52.12(14)
C14 C10 C11 C15 172.63(15)
C7 C10 C11 C15 -62.14(19)
C14 C10 C11 C12 -3.51(14)
C7 C10 C11 C12 121.72(12)
C15 C11 C12 C13 -149.34(14)
C10 C11 C12 C13 26.99(14)
C11 C12 C13 C18 -159.28(11)
C11 C12 C13 C16 78.21(12)
C11 C12 C13 C14 -39.34(13)
C18 C13 C14 C10 157.15(11)
C16 C13 C14 C10 -80.29(12)
C12 C13 C14 C10 37.52(13)
C11 C10 C14 C13 -21.26(13)
C7 C10 C14 C13 -148.11(11)
C18 C13 C16 O1 121.65(14)
C12 C13 C16 O1 -114.68(14)
C14 C13 C16 O1 -2.34(18)
C18 C13 C16 O2 -59.12(14)
C12 C13 C16 O2 64.55(13)
C14 C13 C16 O2 176.89(10)
C16 C13 C18 O4 138.69(14)
C12 C13 C18 O4 15.54(18)
C14 C13 C18 O4 -98.33(16)
C16 C13 C18 O3 -43.25(14)
C12 C13 C18 O3 -166.39(11)
C14 C13 C18 O3 79.74(14)
C5 C4 N1 C7 26.8(2)
C3 C4 N1 C7 -155.29(13)
C8 C7 N1 C4 167.10(13)
C9 C7 N1 C4 -76.22(16)
C10 C7 N1 C4 47.13(17)
O1 C16 O2 C17 -0.1(2)
C13 C16 O2 C17 -179.37(12)
O4 C18 O3 C19 0.0(2)
C13 C18 O3 C19 -178.05(11)
